data_4502285
loop_
_publ_author_name
'Tao, Ying'
'Li, Jian-Rong'
'Chang, Ze'
'Bu, Xian-He'

_publ_section_title
;
 ZnIIand HgIIComplexes with
 2,3-Substituted-5,6-di(1H-tetrazol-5-yl)pyrazine Ligands: Roles of
 Substituting Groups and Synthetic Conditions on the Formation of
 Complexes
;
_journal_issue 2
_journal_name_full 'Crystal Growth &amp; Design'
_journal_page_first 564
_journal_paper_doi 10.1021/cg900934u
_journal_volume 10
_journal_year 2010
_chemical_formula_moiety 'C18 H10 N10 O0 Zn '
_chemical_formula_sum 'C18 H10 N10 O0 Zn'
_chemical_formula_weight 431.75
_chemical_name_systematic
; 
 ? 
;
_space_group_IT_number 88
_symmetry_cell_setting tetragonal
_symmetry_space_group_name_Hall '-I 4ad'
_symmetry_space_group_name_H-M 'I 41/a :2'
_atom_sites_solution_hydrogens geom
_atom_sites_solution_primary direct
_atom_sites_solution_secondary difmap
_audit_creation_method SHELXL-97
_cell_angle_alpha 90.00
_cell_angle_beta 90.00
_cell_angle_gamma 90.00
_cell_formula_units_Z 16
_cell_length_a 19.431(7)
_cell_length_b 19.431(7)
_cell_length_c 18.713(4)
_cell_measurement_reflns_used 24943
_cell_measurement_temperature 293(2)
_cell_measurement_theta_max 28.6
_cell_measurement_theta_min 3
_cell_volume 7065(4)
_computing_cell_refinement 'Bruker XSCANS'
_computing_data_collection 'Bruker XSCANS'
_computing_data_reduction 'Bruker SHELXTL'
_computing_molecular_graphics 'Bruker SHELXTL'
_computing_publication_material 'Bruker SHELXTL'
_computing_structure_refinement 'SHELXL-97 (Sheldrick, 1997)'
_computing_structure_solution 'SHELXS-97 (Sheldrick, 1990)'
_diffrn_ambient_temperature 293(2)
_diffrn_measured_fraction_theta_full 0.999
_diffrn_measured_fraction_theta_max 0.999
_diffrn_measurement_device_type SCX-MINI
_diffrn_measurement_method '\w scans'
_diffrn_radiation_monochromator graphite
_diffrn_radiation_source 'fine-focus sealed tube'
_diffrn_radiation_type MoK\a
_diffrn_radiation_wavelength 0.71073
_diffrn_reflns_av_R_equivalents 0.1546
_diffrn_reflns_av_sigmaI/netI 0.0849
_diffrn_reflns_limit_h_max 24
_diffrn_reflns_limit_h_min -25
_diffrn_reflns_limit_k_max 25
_diffrn_reflns_limit_k_min -25
_diffrn_reflns_limit_l_max 24
_diffrn_reflns_limit_l_min -24
_diffrn_reflns_number 36546
_diffrn_reflns_theta_full 27.48
_diffrn_reflns_theta_max 27.48
_diffrn_reflns_theta_min 3.02
_diffrn_standards_decay_% 0
_diffrn_standards_interval_count 0
_diffrn_standards_interval_time 0
_diffrn_standards_number 0
_exptl_absorpt_coefficient_mu 1.420
_exptl_absorpt_correction_type none
_exptl_crystal_colour colorless
_exptl_crystal_density_diffrn 1.624
_exptl_crystal_density_method 'not measured'
_exptl_crystal_description prism
_exptl_crystal_F_000 3487
_exptl_crystal_size_max 0.15
_exptl_crystal_size_mid 0.15
_exptl_crystal_size_min 0.15
_refine_diff_density_max 0.624
_refine_diff_density_min -0.465
_refine_diff_density_rms 0.092
_refine_ls_extinction_method none
_refine_ls_goodness_of_fit_ref 1.186
_refine_ls_hydrogen_treatment constr
_refine_ls_matrix_type full
_refine_ls_number_parameters 262
_refine_ls_number_reflns 4052
_refine_ls_number_restraints 0
_refine_ls_restrained_S_all 1.186
_refine_ls_R_factor_all 0.1238
_refine_ls_R_factor_gt 0.0836
_refine_ls_shift/su_max 0.001
_refine_ls_shift/su_mean 0.000
_refine_ls_structure_factor_coef Fsqd
_refine_ls_weighting_details 'calc w=1/[\s^2^(Fo^2^)+(0.0332P)^2^+24.4127P] where P=(Fo^2^+2Fc^2^)/3'
_refine_ls_weighting_scheme calc
_refine_ls_wR_factor_gt 0.1215
_refine_ls_wR_factor_ref 0.1331
_reflns_number_gt 2965
_reflns_number_total 4052
_reflns_threshold_expression >2sigma(I)
_cod_data_source_file cg900934u_si_002.cif
_cod_data_source_block 4
_cod_original_sg_symbol_H-M 'I 41/a'
_cod_database_code 4502285

loop_
_symmetry_equiv_pos_as_xyz
'x, y, z'
'-y+3/4, x+1/4, z+1/4'
'-x+1/2, -y, z+1/2'
'y+3/4, -x+3/4, z+3/4'
'x+1/2, y+1/2, z+1/2'
'-y+5/4, x+3/4, z+3/4'
'-x+1, -y+1/2, z+1'
'y+5/4, -x+5/4, z+5/4'
'-x, -y, -z'
'y-3/4, -x-1/4, -z-1/4'
'x-1/2, y, -z-1/2'
'-y-3/4, x-3/4, -z-3/4'
'-x+1/2, -y+1/2, -z+1/2'
'y-1/4, -x+1/4, -z+1/4'
'x, y+1/2, -z'
'-y-1/4, x-1/4, -z-1/4'

loop_
_atom_site_label
_atom_site_type_symbol
_atom_site_fract_x
_atom_site_fract_y
_atom_site_fract_z
_atom_site_U_iso_or_equiv
_atom_site_adp_type
_atom_site_occupancy
_atom_site_symmetry_multiplicity
_atom_site_calc_flag
_atom_site_refinement_flags
Zn1 Zn 0.14721(3) 0.40655(3) 0.08273(3) 0.02207(17) Uani 1 1 d .
N6 N 0.21825(19) 0.42544(19) 0.1587(2) 0.0208(9) Uani 1 1 d .
N3 N 0.29129(19) 0.41917(19) 0.2458(2) 0.0209(9) Uani 1 1 d .
N7 N 0.16547(19) 0.19777(19) 0.1268(2) 0.0226(9) Uani 1 1 d .
C13 C 0.1364(2) 0.2413(2) 0.3379(3) 0.0250(11) Uani 1 1 d .
N10 N 0.1638(2) 0.30418(19) 0.0931(2) 0.0233(9) Uani 1 1 d .
N1 N 0.18697(19) 0.35143(19) 0.3261(2) 0.0234(9) Uani 1 1 d .
N2 N 0.1399(2) 0.23080(19) 0.2675(2) 0.0228(9) Uani 1 1 d .
N8 N 0.1642(2) 0.1993(2) 0.0551(2) 0.0381(11) Uani 1 1 d .
C16 C 0.1663(2) 0.2807(2) 0.2257(2) 0.0191(10) Uani 1 1 d .
C15 C 0.1937(2) 0.3398(2) 0.2563(2) 0.0188(10) Uani 1 1 d .
N4 N 0.3124(2) 0.4690(2) 0.2004(2) 0.0282(10) Uani 1 1 d .
C18 C 0.2341(2) 0.3935(2) 0.2186(2) 0.0173(10) Uani 1 1 d .
N9 N 0.1634(2) 0.2629(2) 0.0351(2) 0.0362(11) Uani 1 1 d .
C17 C 0.1653(2) 0.2621(2) 0.1490(2) 0.0203(10) Uani 1 1 d .
C6 C 0.1392(3) 0.3274(3) 0.4413(3) 0.0284(12) Uani 1 1 d .
C3 C 0.1056(4) 0.3750(4) 0.5760(3) 0.067(2) Uani 1 1 d .
H3A H 0.0939 0.3913 0.6211 0.080 Uiso 1 1 calc R
N5 N 0.2685(2) 0.4735(2) 0.1485(2) 0.0270(10) Uani 1 1 d .
C14 C 0.1547(2) 0.3057(2) 0.3674(2) 0.0216(10) Uani 1 1 d .
C12 C 0.1135(3) 0.1815(2) 0.3808(3) 0.0284(12) Uani 1 1 d .
C7 C 0.1501(3) 0.1597(3) 0.4407(3) 0.0387(14) Uani 1 1 d .
H7A H 0.1886 0.1839 0.4561 0.046 Uiso 1 1 calc R
C9 C 0.0721(4) 0.0656(3) 0.4551(4) 0.0586(19) Uani 1 1 d .
H9A H 0.0585 0.0266 0.4802 0.070 Uiso 1 1 calc R
C4 C 0.0635(3) 0.3306(3) 0.5422(3) 0.0528(17) Uani 1 1 d .
H4A H 0.0231 0.3162 0.5642 0.063 Uiso 1 1 calc R
C8 C 0.1286(3) 0.1020(3) 0.4765(3) 0.0487(17) Uani 1 1 d .
H8A H 0.1530 0.0873 0.5164 0.058 Uiso 1 1 calc R
C10 C 0.0358(4) 0.0867(3) 0.3967(4) 0.0598(19) Uani 1 1 d .
H10A H -0.0029 0.0624 0.3820 0.072 Uiso 1 1 calc R
C11 C 0.0572(3) 0.1449(3) 0.3593(3) 0.0412(15) Uani 1 1 d .
H11A H 0.0328 0.1590 0.3191 0.049 Uiso 1 1 calc R
C2 C 0.1651(4) 0.3963(4) 0.5444(4) 0.076(2) Uani 1 1 d .
H2A H 0.1945 0.4263 0.5682 0.091 Uiso 1 1 calc R
C5 C 0.0803(3) 0.3065(3) 0.4752(3) 0.0425(15) Uani 1 1 d .
H5A H 0.0511 0.2754 0.4526 0.051 Uiso 1 1 calc R
C1 C 0.1814(3) 0.3729(3) 0.4764(3) 0.0525(17) Uani 1 1 d .
H1A H 0.2215 0.3882 0.4543 0.063 Uiso 1 1 calc R

loop_
_atom_site_aniso_label
_atom_site_aniso_U_11
_atom_site_aniso_U_22
_atom_site_aniso_U_33
_atom_site_aniso_U_23
_atom_site_aniso_U_13
_atom_site_aniso_U_12
Zn1 0.0208(3) 0.0243(3) 0.0210(3) 0.0078(2) -0.0019(2) 0.0023(2)
N6 0.020(2) 0.023(2) 0.020(2) 0.0021(17) -0.0033(17) -0.0016(16)
N3 0.025(2) 0.019(2) 0.019(2) 0.0027(17) -0.0034(17) -0.0040(17)
N7 0.030(2) 0.020(2) 0.018(2) -0.0044(17) -0.0017(18) -0.0002(17)
C13 0.027(3) 0.024(3) 0.024(3) 0.001(2) 0.000(2) -0.005(2)
N10 0.030(2) 0.023(2) 0.017(2) 0.0006(17) -0.0033(18) 0.0038(17)
N1 0.025(2) 0.026(2) 0.020(2) 0.0001(18) -0.0027(18) -0.0010(17)
N2 0.030(2) 0.020(2) 0.018(2) 0.0004(17) 0.0017(18) -0.0034(17)
N8 0.056(3) 0.033(3) 0.025(2) -0.003(2) -0.005(2) 0.003(2)
C16 0.017(2) 0.020(2) 0.020(2) 0.005(2) -0.0017(19) 0.0039(19)
C15 0.019(2) 0.018(2) 0.019(2) 0.001(2) -0.0058(19) 0.0040(19)
N4 0.030(2) 0.024(2) 0.031(2) 0.0042(19) -0.001(2) -0.0049(18)
C18 0.017(2) 0.015(2) 0.020(2) -0.0025(19) -0.0006(19) 0.0008(18)
N9 0.054(3) 0.034(3) 0.020(2) -0.001(2) -0.004(2) 0.003(2)
C17 0.020(2) 0.021(3) 0.020(2) 0.003(2) -0.0029(19) 0.0006(19)
C6 0.038(3) 0.026(3) 0.021(3) 0.001(2) 0.001(2) -0.010(2)
C3 0.097(6) 0.071(5) 0.032(4) -0.018(4) 0.020(4) -0.002(4)
N5 0.025(2) 0.025(2) 0.030(2) 0.0071(19) -0.0024(19) -0.0069(18)
C14 0.022(3) 0.023(3) 0.020(2) -0.001(2) -0.001(2) -0.004(2)
C12 0.037(3) 0.026(3) 0.023(3) -0.003(2) 0.006(2) -0.005(2)
C7 0.034(3) 0.044(4) 0.038(3) 0.009(3) 0.006(3) -0.002(3)
C9 0.073(5) 0.039(4) 0.063(5) 0.014(3) 0.027(4) -0.009(4)
C4 0.061(4) 0.062(4) 0.036(4) -0.007(3) 0.022(3) -0.006(4)
C8 0.054(4) 0.051(4) 0.041(4) 0.019(3) 0.014(3) 0.017(3)
C10 0.072(5) 0.047(4) 0.061(5) -0.001(4) 0.015(4) -0.035(4)
C11 0.058(4) 0.038(3) 0.027(3) -0.005(3) 0.004(3) -0.018(3)
C2 0.095(6) 0.084(6) 0.049(4) -0.038(4) 0.007(4) -0.033(5)
C5 0.041(3) 0.054(4) 0.032(3) -0.012(3) 0.009(3) -0.010(3)
C1 0.056(4) 0.059(4) 0.043(4) -0.022(3) 0.013(3) -0.025(3)

loop_
_atom_type_symbol
_atom_type_description
_atom_type_scat_dispersion_real
_atom_type_scat_dispersion_imag
_atom_type_scat_source
C C 0.0033 0.0016 'International Tables Vol C Tables 4.2.6.8 and 6.1.1.4'
H H 0.0000 0.0000 'International Tables Vol C Tables 4.2.6.8 and 6.1.1.4'
N N 0.0061 0.0033 'International Tables Vol C Tables 4.2.6.8 and 6.1.1.4'
O O 0.0106 0.0060 'International Tables Vol C Tables 4.2.6.8 and 6.1.1.4'
Zn Zn 0.2839 1.4301 'International Tables Vol C Tables 4.2.6.8 and 6.1.1.4'

loop_
_geom_angle_atom_site_label_1
_geom_angle_atom_site_label_2
_geom_angle_atom_site_label_3
_geom_angle
_geom_angle_site_symmetry_1
_geom_angle_site_symmetry_3
N3 Zn1 N7 117.98(15) 4_454 12_666
N3 Zn1 N6 109.98(16) 4_454 .
N7 Zn1 N6 110.40(15) 12_666 .
N3 Zn1 N10 123.51(16) 4_454 .
N7 Zn1 N10 101.27(16) 12_666 .
N6 Zn1 N10 90.12(15) . .
C18 N6 N5 106.0(4) . .
C18 N6 Zn1 132.4(3) . .
N5 N6 Zn1 121.0(3) . .
C18 N3 N4 106.5(4) . .
C18 N3 Zn1 132.2(3) . 2
N4 N3 Zn1 121.3(3) . 2
C17 N7 N8 107.1(4) . .
C17 N7 Zn1 139.0(3) . 14
N8 N7 Zn1 113.4(3) . 14
N2 C13 C14 120.5(4) . .
N2 C13 C12 115.5(4) . .
C14 C13 C12 124.0(4) . .
C17 N10 N9 105.5(4) . .
C17 N10 Zn1 133.2(3) . .
N9 N10 Zn1 120.4(3) . .
C15 N1 C14 120.0(4) . .
C13 N2 C16 118.9(4) . .
N9 N8 N7 108.2(4) . .
N2 C16 C15 120.0(4) . .
N2 C16 C17 112.5(4) . .
C15 C16 C17 127.4(4) . .
N1 C15 C16 120.5(4) . .
N1 C15 C18 113.5(4) . .
C16 C15 C18 126.0(4) . .
N5 N4 N3 108.6(4) . .
N6 C18 N3 110.2(4) . .
N6 C18 C15 127.7(4) . .
N3 C18 C15 121.9(4) . .
N8 N9 N10 109.6(4) . .
N7 C17 N10 109.6(4) . .
N7 C17 C16 122.6(4) . .
N10 C17 C16 127.8(4) . .
C5 C6 C1 117.9(5) . .
C5 C6 C14 121.3(4) . .
C1 C6 C14 120.6(5) . .
C4 C3 C2 120.4(6) . .
C4 C3 H3A 119.8 . .
C2 C3 H3A 119.8 . .
N4 N5 N6 108.6(4) . .
N1 C14 C13 118.9(4) . .
N1 C14 C6 116.6(4) . .
C13 C14 C6 124.5(4) . .
C11 C12 C7 119.3(5) . .
C11 C12 C13 119.2(5) . .
C7 C12 C13 121.4(5) . .
C8 C7 C12 119.1(5) . .
C8 C7 H7A 120.4 . .
C12 C7 H7A 120.4 . .
C8 C9 C10 119.7(6) . .
C8 C9 H9A 120.2 . .
C10 C9 H9A 120.2 . .
C3 C4 C5 120.1(6) . .
C3 C4 H4A 119.9 . .
C5 C4 H4A 119.9 . .
C9 C8 C7 121.6(6) . .
C9 C8 H8A 119.2 . .
C7 C8 H8A 119.2 . .
C9 C10 C11 119.5(6) . .
C9 C10 H10A 120.2 . .
C11 C10 H10A 120.2 . .
C12 C11 C10 120.8(6) . .
C12 C11 H11A 119.6 . .
C10 C11 H11A 119.6 . .
C3 C2 C1 119.4(6) . .
C3 C2 H2A 120.3 . .
C1 C2 H2A 120.3 . .
C6 C5 C4 121.2(5) . .
C6 C5 H5A 119.4 . .
C4 C5 H5A 119.4 . .
C6 C1 C2 120.9(6) . .
C6 C1 H1A 119.6 . .
C2 C1 H1A 119.6 . .

loop_
_geom_bond_atom_site_label_1
_geom_bond_atom_site_label_2
_geom_bond_distance
_geom_bond_site_symmetry_2
Zn1 N3 1.964(4) 4_454
Zn1 N7 2.003(4) 12_666
Zn1 N6 2.015(4) .
Zn1 N10 2.024(4) .
N6 C18 1.318(5) .
N6 N5 1.364(5) .
N3 C18 1.320(5) .
N3 N4 1.351(5) .
N3 Zn1 1.964(4) 2
N7 C17 1.317(6) .
N7 N8 1.342(5) .
N7 Zn1 2.003(4) 14
C13 N2 1.335(6) .
C13 C14 1.412(6) .
C13 C12 1.482(6) .
N10 C17 1.328(5) .
N10 N9 1.350(5) .
N1 C15 1.332(5) .
N1 C14 1.334(6) .
N2 C16 1.348(5) .
N8 N9 1.291(6) .
C16 C15 1.389(6) .
C16 C17 1.479(6) .
C15 C18 1.484(6) .
N4 N5 1.297(5) .
C6 C5 1.370(7) .
C6 C1 1.373(7) .
C6 C14 1.477(6) .
C3 C4 1.346(9) .
C3 C2 1.363(10) .
C3 H3A 0.9300 .
C12 C11 1.365(7) .
C12 C7 1.392(7) .
C7 C8 1.371(8) .
C7 H7A 0.9300 .
C9 C8 1.366(9) .
C9 C10 1.363(9) .
C9 H9A 0.9300 .
C4 C5 1.378(7) .
C4 H4A 0.9300 .
C8 H8A 0.9300 .
C10 C11 1.394(8) .
C10 H10A 0.9300 .
C11 H11A 0.9300 .
C2 C1 1.388(8) .
C2 H2A 0.9300 .
C5 H5A 0.9300 .
C1 H1A 0.9300 .

loop_
_geom_torsion_atom_site_label_1
_geom_torsion_atom_site_label_2
_geom_torsion_atom_site_label_3
_geom_torsion_atom_site_label_4
_geom_torsion
_geom_torsion_site_symmetry_1
N3 Zn1 N6 C18 -163.9(4) 4_454
N7 Zn1 N6 C18 64.2(4) 12_666
N10 Zn1 N6 C18 -37.9(4) .
N3 Zn1 N6 N5 5.8(4) 4_454
N7 Zn1 N6 N5 -126.1(3) 12_666
N10 Zn1 N6 N5 131.8(3) .
N3 Zn1 N10 C17 165.2(4) 4_454
N7 Zn1 N10 C17 -59.9(5) 12_666
N6 Zn1 N10 C17 50.9(4) .
N3 Zn1 N10 N9 -27.5(4) 4_454
N7 Zn1 N10 N9 107.3(4) 12_666
N6 Zn1 N10 N9 -141.8(4) .
C14 C13 N2 C16 5.1(7) .
C12 C13 N2 C16 -174.0(4) .
C17 N7 N8 N9 0.1(6) .
Zn1 N7 N8 N9 173.7(3) 14
C13 N2 C16 C15 4.6(6) .
C13 N2 C16 C17 -178.7(4) .
C14 N1 C15 C16 1.1(6) .
C14 N1 C15 C18 -176.8(4) .
N2 C16 C15 N1 -8.0(7) .
C17 C16 C15 N1 175.9(4) .
N2 C16 C15 C18 169.6(4) .
C17 C16 C15 C18 -6.5(7) .
C18 N3 N4 N5 0.9(5) .
Zn1 N3 N4 N5 -179.1(3) 2
N5 N6 C18 N3 -0.1(5) .
Zn1 N6 C18 N3 170.7(3) .
N5 N6 C18 C15 175.6(4) .
Zn1 N6 C18 C15 -13.6(7) .
N4 N3 C18 N6 -0.5(5) .
Zn1 N3 C18 N6 179.5(3) 2
N4 N3 C18 C15 -176.4(4) .
Zn1 N3 C18 C15 3.5(7) 2
N1 C15 C18 N6 -132.2(5) .
C16 C15 C18 N6 50.0(7) .
N1 C15 C18 N3 43.0(6) .
C16 C15 C18 N3 -134.7(5) .
N7 N8 N9 N10 -0.3(6) .
C17 N10 N9 N8 0.4(5) .
Zn1 N10 N9 N8 -170.0(3) .
N8 N7 C17 N10 0.2(5) .
Zn1 N7 C17 N10 -171.0(3) 14
N8 N7 C17 C16 179.8(4) .
Zn1 N7 C17 C16 8.7(7) 14
N9 N10 C17 N7 -0.3(5) .
Zn1 N10 C17 N7 168.3(3) .
N9 N10 C17 C16 -179.9(4) .
Zn1 N10 C17 C16 -11.3(7) .
N2 C16 C17 N7 -25.2(6) .
C15 C16 C17 N7 151.1(5) .
N2 C16 C17 N10 154.4(5) .
C15 C16 C17 N10 -29.3(7) .
N3 N4 N5 N6 -0.9(5) .
C18 N6 N5 N4 0.6(5) .
Zn1 N6 N5 N4 -171.5(3) .
C15 N1 C14 C13 8.5(7) .
C15 N1 C14 C6 -170.1(4) .
N2 C13 C14 N1 -11.8(7) .
C12 C13 C14 N1 167.2(4) .
N2 C13 C14 C6 166.6(5) .
C12 C13 C14 C6 -14.4(8) .
C5 C6 C14 N1 145.0(5) .
C1 C6 C14 N1 -30.8(7) .
C5 C6 C14 C13 -33.5(8) .
C1 C6 C14 C13 150.7(5) .
N2 C13 C12 C11 -46.7(7) .
C14 C13 C12 C11 134.2(5) .
N2 C13 C12 C7 130.1(5) .
C14 C13 C12 C7 -48.9(7) .
C11 C12 C7 C8 -0.1(8) .
C13 C12 C7 C8 -176.9(5) .
C2 C3 C4 C5 -0.2(11) .
C10 C9 C8 C7 -0.1(10) .
C12 C7 C8 C9 -0.2(9) .
C8 C9 C10 C11 0.5(10) .
C7 C12 C11 C10 0.5(8) .
C13 C12 C11 C10 177.4(5) .
C9 C10 C11 C12 -0.8(10) .
C4 C3 C2 C1 1.3(12) .
C1 C6 C5 C4 0.5(9) .
C14 C6 C5 C4 -175.4(5) .
C3 C4 C5 C6 -0.7(10) .
C5 C6 C1 C2 0.6(10) .
C14 C6 C1 C2 176.5(6) .
C3 C2 C1 C6 -1.5(12) .
